data_7016103
loop_
_publ_author_name
'Saha Roy, Amit'
'Saha, Pinaki'
'Mitra, Partha'
'Sundar Maity, Shyam'
'Ghosh, Sanjib'
'Ghosh, Prasanta'

_publ_section_title
;
 Unsymmetrical diimine chelation to M(ii) (M = Zn, Cd, Pd):
 atropisomerism, pi-pi stacking and photoluminescence.
;
_journal_issue 28
_journal_name_full 'Dalton transactions (Cambridge, England : 2003)'
_journal_page_first 7375
_journal_page_last 7384
_journal_paper_doi 10.1039/c1dt10270b
_journal_volume 40
_journal_year 2011
_chemical_formula_sum 'C16 H18 Br2 N2 Zn'
_chemical_formula_weight 463.51
_chemical_name_systematic
;
?
;
_space_group_IT_number 11
_symmetry_cell_setting monoclinic
_symmetry_space_group_name_Hall '-P 2yb'
_symmetry_space_group_name_H-M 'P 1 21/m 1'
_atom_sites_solution_hydrogens geom
_atom_sites_solution_primary direct
_atom_sites_solution_secondary difmap
_audit_creation_method SHELXL-97
_cell_angle_alpha 90.00
_cell_angle_beta 97.059(2)
_cell_angle_gamma 90.00
_cell_formula_units_Z 2
_cell_length_a 9.2536(10)
_cell_length_b 7.6218(11)
_cell_length_c 12.3750(11)
_cell_measurement_reflns_used 6076
_cell_measurement_temperature 296(2)
_cell_measurement_theta_max 25.0
_cell_measurement_theta_min 1.66
_cell_volume 866.18(17)
_computing_cell_refinement 'Bruker SMART'
_computing_data_collection 'Bruker SMART'
_computing_data_reduction 'Bruker SAINT'
_computing_molecular_graphics 'Bruker SHELXTL'
_computing_publication_material 'Bruker SHELXTL'
_computing_structure_refinement 'SHELXL-97 (Sheldrick, 1997)'
_computing_structure_solution 'SHELXS-97 (Sheldrick, 1990)'
_diffrn_ambient_temperature 293(2)
_diffrn_measured_fraction_theta_full 1.000
_diffrn_measured_fraction_theta_max 1.000
_diffrn_measurement_device_type 'CCD area detector'
_diffrn_measurement_method 'phi and omega scans'
_diffrn_radiation_monochromator graphite
_diffrn_radiation_source 'fine-focus sealed tube'
_diffrn_radiation_type MoK\a
_diffrn_radiation_wavelength 0.71073
_diffrn_reflns_av_R_equivalents 0.0477
_diffrn_reflns_av_sigmaI/netI 0.0291
_diffrn_reflns_limit_h_max 11
_diffrn_reflns_limit_h_min -11
_diffrn_reflns_limit_k_max 8
_diffrn_reflns_limit_k_min -9
_diffrn_reflns_limit_l_max 14
_diffrn_reflns_limit_l_min -14
_diffrn_reflns_number 10081
_diffrn_reflns_theta_full 25.00
_diffrn_reflns_theta_max 25.00
_diffrn_reflns_theta_min 1.66
_exptl_absorpt_coefficient_mu 6.025
_exptl_absorpt_correction_T_max 0.938
_exptl_absorpt_correction_T_min 0.860
_exptl_absorpt_correction_type multi-scan
_exptl_absorpt_process_details SADABS
_exptl_crystal_colour yellow
_exptl_crystal_density_diffrn 1.777
_exptl_crystal_density_method 'not measured'
_exptl_crystal_description 'opaque rectangle'
_exptl_crystal_F_000 456
_exptl_crystal_size_max 0.06
_exptl_crystal_size_mid 0.02
_exptl_crystal_size_min 0.01
_refine_diff_density_max 0.549
_refine_diff_density_min -0.898
_refine_diff_density_rms 0.105
_refine_ls_extinction_method none
_refine_ls_goodness_of_fit_ref 1.133
_refine_ls_hydrogen_treatment riding
_refine_ls_matrix_type full
_refine_ls_number_parameters 167
_refine_ls_number_reflns 1645
_refine_ls_number_restraints 0
_refine_ls_restrained_S_all 1.133
_refine_ls_R_factor_all 0.0306
_refine_ls_R_factor_gt 0.0281
_refine_ls_shift/su_max 0.000
_refine_ls_shift/su_mean 0.000
_refine_ls_structure_factor_coef Fsqd
_refine_ls_weighting_details 'calc w=1/[\s^2^(Fo^2^)+(0.0406P)^2^+0.6791P] where P=(Fo^2^+2Fc^2^)/3'
_refine_ls_weighting_scheme calc
_refine_ls_wR_factor_gt 0.0726
_refine_ls_wR_factor_ref 0.0738
_reflns_number_gt 1534
_reflns_number_total 1645
_reflns_threshold_expression >2sigma(I)
_cod_data_source_file c1dt10270b.txt
_cod_data_source_block 1c_CCDC_753978
_cod_depositor_comments
;
The following automatic conversions were performed:

'_symmetry_cell_setting' value 'MONOCLINIC' changed to 'monoclinic'
according to /home/saulius/struct/CIF-dictionaries/cif_core.dic
dictionary named 'cif_core.dic' version 2.4.1 from 2010-06-29.

Automatic conversion script
Id: cif_fix_values 1715 2011-07-08 13:25:40Z adriana 
;
_cod_original_sg_symbol_H-M P2(1)/m
_cod_database_code 7016103

loop_
_symmetry_equiv_pos_as_xyz
'x, y, z'
'-x, y+1/2, -z'
'-x, -y, -z'
'x, -y-1/2, z'

loop_
_atom_site_label
_atom_site_type_symbol
_atom_site_fract_x
_atom_site_fract_y
_atom_site_fract_z
_atom_site_U_iso_or_equiv
_atom_site_adp_type
_atom_site_occupancy
_atom_site_symmetry_multiplicity
_atom_site_calc_flag
_atom_site_refinement_flags
_atom_site_disorder_assembly
_atom_site_disorder_group
Zn1 Zn 0.75190(5) 0.2500 0.09782(3) 0.01940(15) Uani 1 2 d S . .
Br1 Br 0.85029(3) -0.01345(4) 0.16690(3) 0.03111(14) Uani 1 1 d . . .
N1 N 0.7117(4) 0.2500 -0.0680(3) 0.0211(7) Uani 1 2 d S . .
C2 C 0.5689(4) 0.2500 -0.1040(3) 0.0228(9) Uani 1 2 d S . .
C3 C 0.5196(5) 0.2500 -0.2141(4) 0.0378(13) Uani 1 2 d S . .
C4 C 0.6211(5) 0.2500 -0.2867(4) 0.0418(14) Uani 1 2 d S . .
C5 C 0.7659(5) 0.2500 -0.2505(4) 0.0394(12) Uani 1 2 d S . .
C6 C 0.8084(5) 0.2500 -0.1390(4) 0.0296(10) Uani 1 2 d S . .
C7 C 0.4711(5) 0.2500 -0.0198(3) 0.0230(9) Uani 1 2 d S . .
N8 N 0.5253(3) 0.2500 0.0799(3) 0.0183(7) Uani 1 2 d S . .
C9 C 0.4395(4) 0.2500 0.1679(3) 0.0196(8) Uani 1 2 d S . .
C10 C 0.2892(5) 0.2500 0.1566(3) 0.0287(10) Uani 1 2 d S . .
C11 C 0.2166(5) 0.2500 0.2486(4) 0.0325(11) Uani 1 2 d S . .
C12 C 0.2914(4) 0.2500 0.3525(3) 0.0232(9) Uani 1 2 d S . .
C13 C 0.4423(5) 0.2500 0.3619(3) 0.0290(10) Uani 1 2 d S . .
C14 C 0.5165(5) 0.2500 0.2717(3) 0.0265(10) Uani 1 2 d S . .
C15 C 0.2158(5) 0.2500 0.4563(3) 0.0327(11) Uani 1 2 d S . .
C16 C 0.0506(5) 0.2500 0.4304(4) 0.0491(16) Uani 1 2 d S . .
C17 C 0.2619(4) 0.0865(6) 0.5230(3) 0.0405(9) Uani 1 1 d . . .
H3 H 0.429(6) 0.2500 -0.230(4) 0.030(13) Uiso 1 2 d S . .
H4 H 0.591(6) 0.2500 -0.347(5) 0.043(16) Uiso 1 2 d S . .
H5 H 0.848(5) 0.2500 -0.299(4) 0.034(13) Uiso 1 2 d S . .
H6 H 0.910(6) 0.2500 -0.108(4) 0.032(13) Uiso 1 2 d S . .
H7 H 0.377(6) 0.2500 -0.042(4) 0.039(14) Uiso 1 2 d S . .
H10 H 0.230(5) 0.2500 0.086(4) 0.034(13) Uiso 1 2 d S . .
H11 H 0.119(6) 0.2500 0.245(4) 0.029(13) Uiso 1 2 d S . .
H13 H 0.508(5) 0.2500 0.445(4) 0.035(13) Uiso 1 2 d S . .
H14 H 0.616(6) 0.2500 0.281(4) 0.030(12) Uiso 1 2 d S . .
H16A H 0.014(4) 0.143(5) 0.385(3) 0.046(11) Uiso 1 1 d . . .
H16B H 0.019(5) 0.2500 0.499(4) 0.037(14) Uiso 1 2 d S . .
H17A H 0.215(4) 0.076(5) 0.588(3) 0.042(10) Uiso 1 1 d . . .
H17B H 0.229(4) -0.011(5) 0.480(3) 0.026(9) Uiso 1 1 d . . .
H17C H 0.363(5) 0.090(5) 0.543(3) 0.046(11) Uiso 1 1 d . . .

loop_
_atom_site_aniso_label
_atom_site_aniso_U_11
_atom_site_aniso_U_22
_atom_site_aniso_U_33
_atom_site_aniso_U_23
_atom_site_aniso_U_13
_atom_site_aniso_U_12
Zn1 0.0135(2) 0.0263(3) 0.0178(2) 0.000 -0.00039(17) 0.000
Br1 0.0266(2) 0.0265(2) 0.0393(2) 0.00514(12) -0.00002(14) 0.00357(12)
N1 0.0160(16) 0.0261(19) 0.0215(16) 0.000 0.0030(13) 0.000
C2 0.018(2) 0.029(2) 0.022(2) 0.000 0.0022(16) 0.000
C3 0.019(2) 0.070(4) 0.023(2) 0.000 -0.0003(18) 0.000
C4 0.033(3) 0.079(4) 0.013(2) 0.000 0.0006(19) 0.000
C5 0.031(3) 0.065(4) 0.023(2) 0.000 0.0078(19) 0.000
C6 0.016(2) 0.045(3) 0.028(2) 0.000 0.0031(17) 0.000
C7 0.016(2) 0.033(2) 0.020(2) 0.000 0.0013(16) 0.000
N8 0.0132(16) 0.0226(18) 0.0192(16) 0.000 0.0024(13) 0.000
C9 0.019(2) 0.023(2) 0.0167(18) 0.000 0.0031(15) 0.000
C10 0.019(2) 0.051(3) 0.0155(19) 0.000 -0.0018(16) 0.000
C11 0.016(2) 0.057(3) 0.025(2) 0.000 0.0040(17) 0.000
C12 0.019(2) 0.032(2) 0.0198(19) 0.000 0.0037(16) 0.000
C13 0.020(2) 0.048(3) 0.018(2) 0.000 -0.0012(16) 0.000
C14 0.013(2) 0.046(3) 0.020(2) 0.000 0.0000(16) 0.000
C15 0.023(2) 0.057(3) 0.019(2) 0.000 0.0056(17) 0.000
C16 0.023(3) 0.103(5) 0.023(2) 0.000 0.010(2) 0.000
C17 0.037(2) 0.059(3) 0.0266(17) 0.0068(18) 0.0095(15) -0.0062(19)

loop_
_atom_type_symbol
_atom_type_description
_atom_type_scat_dispersion_real
_atom_type_scat_dispersion_imag
_atom_type_scat_source
C C 0.0033 0.0016 'International Tables Vol C Tables 4.2.6.8 and 6.1.1.4'
H H 0.0000 0.0000 'International Tables Vol C Tables 4.2.6.8 and 6.1.1.4'
N N 0.0061 0.0033 'International Tables Vol C Tables 4.2.6.8 and 6.1.1.4'
Zn Zn 0.2839 1.4301 'International Tables Vol C Tables 4.2.6.8 and 6.1.1.4'
Br Br -0.2901 2.4595 'International Tables Vol C Tables 4.2.6.8 and 6.1.1.4'

loop_
_geom_angle_atom_site_label_1
_geom_angle_atom_site_label_2
_geom_angle_atom_site_label_3
_geom_angle
_geom_angle_site_symmetry_1
_geom_angle_site_symmetry_3
_geom_angle_publ_flag
N1 Zn1 N8 80.58(13) . . ?
N1 Zn1 Br1 112.63(3) . 4_565 ?
N8 Zn1 Br1 112.53(3) . 4_565 ?
N1 Zn1 Br1 112.63(3) . . ?
N8 Zn1 Br1 112.53(3) . . ?
Br1 Zn1 Br1 119.55(2) 4_565 . ?
C6 N1 C2 119.7(4) . . ?
C6 N1 Zn1 127.7(3) . . ?
C2 N1 Zn1 112.6(3) . . ?
N1 C2 C3 121.3(4) . . ?
N1 C2 C7 115.7(4) . . ?
C3 C2 C7 123.0(4) . . ?
C4 C3 C2 118.3(4) . . ?
C5 C4 C3 120.6(4) . . ?
C4 C5 C6 118.4(4) . . ?
N1 C6 C5 121.8(4) . . ?
N8 C7 C2 119.1(4) . . ?
C7 N8 C9 123.4(3) . . ?
C7 N8 Zn1 112.0(3) . . ?
C9 N8 Zn1 124.6(2) . . ?
C10 C9 C14 119.3(4) . . ?
C10 C9 N8 124.8(4) . . ?
C14 C9 N8 115.9(3) . . ?
C9 C10 C11 119.9(4) . . ?
C12 C11 C10 121.6(4) . . ?
C13 C12 C11 117.4(4) . . ?
C13 C12 C15 119.2(4) . . ?
C11 C12 C15 123.4(4) . . ?
C14 C13 C12 121.9(4) . . ?
C13 C14 C9 119.8(4) . . ?
C16 C15 C17 108.7(3) . 4_565 ?
C16 C15 C17 108.7(3) . . ?
C17 C15 C17 109.5(4) 4_565 . ?
C16 C15 C12 111.8(4) . . ?
C17 C15 C12 109.0(2) 4_565 . ?
C17 C15 C12 109.0(2) . . ?

loop_
_geom_bond_atom_site_label_1
_geom_bond_atom_site_label_2
_geom_bond_distance
_geom_bond_site_symmetry_2
_geom_bond_publ_flag
Zn1 N1 2.040(3) . ?
Zn1 N8 2.082(3) . ?
Zn1 Br1 2.3238(4) 4_565 ?
Zn1 Br1 2.3238(4) . ?
N1 C6 1.329(5) . ?
N1 C2 1.341(5) . ?
C2 C3 1.383(6) . ?
C2 C7 1.462(5) . ?
C3 C4 1.377(7) . ?
C4 C5 1.360(7) . ?
C5 C6 1.387(6) . ?
C7 N8 1.273(5) . ?
N8 C9 1.424(5) . ?
C9 C10 1.381(6) . ?
C9 C14 1.390(6) . ?
C10 C11 1.391(6) . ?
C11 C12 1.384(6) . ?
C12 C13 1.387(6) . ?
C12 C15 1.536(5) . ?
C13 C14 1.380(6) . ?
C15 C16 1.523(7) . ?
C15 C17 1.526(5) 4_565 ?
C15 C17 1.526(5) . ?
